data_2011500
loop_
_publ_author_name
'Chun, Hyungphil'
'Bernal, Ivan'

_publ_section_title
;
 Triazidocobalt(III) complexes with tridentate amine ligands
;
_journal_issue 11
_journal_name_full 'Acta Crystallographica Section C'
_journal_page_first 1326
_journal_page_last 1329
_journal_paper_doi 10.1107/S0108270100011793
_journal_volume 56
_journal_year 2000
_chemical_formula_iupac '[Co(C7 H19 N3 )(N3 )3 ]'
_chemical_formula_moiety 'C7 H19 Co N12'
_chemical_formula_sum 'C7 H19 Co N12'
_chemical_formula_weight 330.27
_chemical_name_systematic ' Triazido[3,3'-diamino-N-methyldopropylamine]cobalt(III)'
_space_group_IT_number 2
_symmetry_cell_setting triclinic
_symmetry_space_group_name_Hall '-P 1'
_symmetry_space_group_name_H-M 'P -1'
_cell_angle_alpha 105.98(2)
_cell_angle_beta 90.51(4)
_cell_angle_gamma 106.99(3)
_cell_formula_units_Z 2
_cell_length_a 8.848(5)
_cell_length_b 8.931(2)
_cell_length_c 9.606(3)
_cell_measurement_reflns_used 25
_cell_measurement_temperature 293
_cell_measurement_theta_max 13.54
_cell_measurement_theta_min 8.41
_cell_volume 694.6(5)
_computing_cell_refinement CAD-4-PC
_computing_data_collection 'CAD-4-PC (Enraf-Nonius, 1989)'
_computing_data_reduction 'NRCVAX DATRD2 (Le Page & Gabe, 1979)'
_computing_molecular_graphics 'ORTEPIII (Burnett & Johnson, 1996)'
_computing_structure_refinement 'SHELXL93 (Sheldrick, 1993)'
_computing_structure_solution 'SHELXS86 (Sheldrick, 1990)'
_diffrn_ambient_temperature 293
_diffrn_measurement_device_type 'Enraf-Nonius CAD-4'
_diffrn_measurement_method \w--2\q
_diffrn_radiation_monochromator graphite
_diffrn_radiation_source 'fine-focus sealed tube'
_diffrn_radiation_type 'Mo K\a'
_diffrn_radiation_wavelength .71073
_diffrn_reflns_av_R_equivalents .0000
_diffrn_reflns_av_sigmaI/netI .0229
_diffrn_reflns_limit_h_max 10
_diffrn_reflns_limit_h_min -10
_diffrn_reflns_limit_k_max 10
_diffrn_reflns_limit_k_min 0
_diffrn_reflns_limit_l_max 10
_diffrn_reflns_limit_l_min -11
_diffrn_reflns_number 2447
_diffrn_reflns_theta_max 24.98
_diffrn_reflns_theta_min 2.22
_diffrn_standards_decay_% 0
_diffrn_standards_interval_time 240
_diffrn_standards_number 3
_exptl_absorpt_coefficient_mu 1.249
_exptl_absorpt_correction_T_max .799
_exptl_absorpt_correction_T_min .666
_exptl_absorpt_correction_type psi-scan
_exptl_absorpt_process_details '(NRCVAX ABSORP; Gabe et al., 1989)'
_exptl_crystal_colour 'dark green'
_exptl_crystal_density_diffrn 1.579
_exptl_crystal_density_method 'not measured'
_exptl_crystal_description polyhedra
_exptl_crystal_F_000 344
_exptl_crystal_size_max .45
_exptl_crystal_size_mid .38
_exptl_crystal_size_min .18
_refine_diff_density_max .320
_refine_diff_density_min -.271
_refine_ls_extinction_method none
_refine_ls_goodness_of_fit_all 1.064
_refine_ls_goodness_of_fit_ref 1.125
_refine_ls_hydrogen_treatment refall
_refine_ls_matrix_type full
_refine_ls_number_parameters 257
_refine_ls_number_reflns 2447
_refine_ls_number_restraints 0
_refine_ls_restrained_S_all 1.064
_refine_ls_restrained_S_obs 1.125
_refine_ls_R_factor_all .0351
_refine_ls_R_factor_gt .0255
_refine_ls_shift/esd_mean .005
_refine_ls_shift/su_max .024
_refine_ls_structure_factor_coef Fsqd
_refine_ls_weighting_details 'w = 1/[\s^2^(Fo^2^)+(0.0397P)^2^+0.1912P] where P=(Fo^2^+2Fc^2^)/3'
_refine_ls_weighting_scheme calc
_refine_ls_wR_factor_all .0687
_refine_ls_wR_factor_ref .0661
_reflns_number_gt 2066
_reflns_number_total 2447
_reflns_threshold_expression I>2\s(I)
_cod_data_source_file da1147.cif
_cod_data_source_block IV
_cod_depositor_comments
;
The following automatic conversions were performed:
'_symmetry_cell_setting' value 'Triclinic' changed to 'triclinic'
according to '/home/saulius/struct/CIF-dictionaries/cif_core.dic'
dictionary named 'cif_core.dic' version 2.4.1 from 2010-06-29.

Automatic conversion script
Id: cif_fix_enum 1527 2010-12-29 10:47:43Z saulius 

The following automatic conversions were performed:

'_symmetry_cell_setting' value 'Triclinic' changed to 'triclinic'
according to /home/saulius/struct/CIF-dictionaries/cif_core.dic
dictionary named 'cif_core.dic' version 2.4.1 from 2010-06-29.

Automatic conversion script
Id: cif_fix_values 1715 2011-07-08 13:25:40Z adriana 
;
_cod_database_code 2011500

loop_
_symmetry_equiv_pos_as_xyz
'x, y, z'
'-x, -y, -z'

loop_
_atom_site_aniso_label
_atom_site_aniso_U_11
_atom_site_aniso_U_22
_atom_site_aniso_U_33
_atom_site_aniso_U_12
_atom_site_aniso_U_13
_atom_site_aniso_U_23
Co .0237(2) .0282(2) .0274(2) .00577(11) .00526(10) .00834(11)
N1 .0311(10) .0321(10) .0366(11) .0054(8) .0064(9) .0138(9)
N2 .0278(9) .0306(9) .0325(9) .0061(7) .0073(7) .0095(7)
N3 .0343(11) .0330(10) .0496(12) .0099(8) .0053(10) .0078(9)
N4 .0396(10) .0421(11) .0365(10) .0166(9) -.0025(8) .0092(8)
N5 .0290(10) .0457(12) .0495(12) .0007(9) .0144(9) -.0004(9)
N6 .0379(10) .0479(11) .0303(9) -.0002(9) .0027(8) .0168(9)
N7 .0398(11) .0388(11) .0483(12) .0112(9) -.0074(9) .0085(9)
N8 .071(2) .062(2) .102(2) .0338(14) -.026(2) .0139(15)
N9 .0303(11) .0465(12) .0527(12) .0134(10) .0127(9) .0061(10)
N10 .0323(12) .0555(15) .115(2) .0014(11) .0108(13) -.0038(15)
N11 .0477(12) .0449(11) .0388(11) .0042(9) .0030(9) .0174(9)
N12 .086(2) .114(2) .069(2) .010(2) .022(2) .064(2)
C1 .0492(14) .0310(12) .056(2) .0122(11) -.0051(12) .0156(11)
C2 .0364(13) .0372(13) .077(2) .0139(11) .0059(13) .0087(13)
C3 .0293(12) .0433(14) .067(2) .0145(10) .0073(12) .0124(13)
C4 .0295(12) .0404(13) .0455(14) .0018(10) .0082(10) .0140(11)
C5 .0431(14) .0345(12) .0508(15) .0003(11) .0091(11) .0166(11)
C6 .0441(13) .0265(11) .0377(12) .0049(10) .0005(10) .0077(9)
C7 .0461(15) .063(2) .0345(13) .0098(14) .0152(11) .0119(12)

loop_
_atom_site_label
_atom_site_fract_x
_atom_site_fract_y
_atom_site_fract_z
_atom_site_U_iso_or_equiv
_atom_site_thermal_displace_type
_atom_site_calc_flag
_atom_site_refinement_flags
_atom_site_occupancy
_atom_site_disorder_group
_atom_site_type_symbol
Co .12819(3) .78911(3) .77457(3) .02682(10) Uani d . 1 . Co
N1 .0821(2) .5501(2) .7337(2) .0334(4) Uani d . 1 . N
H1N .040(3) .506(3) .647(3) .042(7) Uiso d . 1 . H
H2N .012(3) .518(3) .780(3) .043(7) Uiso d . 1 . H
N2 .3454(2) .8195(2) .6862(2) .0308(4) Uani d . 1 . N
N3 .1456(2) 1.0239(2) .8168(3) .0399(5) Uani d . 1 . N
H3N .105(4) 1.033(4) .740(4) .062(9) Uiso d . 1 . H
H4N .081(4) 1.037(4) .875(3) .062(10) Uiso d . 1 . H
N4 .0064(2) .7357(2) .5848(2) .0390(4) Uani d . 1 . N
N5 -.0682(2) .7774(3) .8695(2) .0467(5) Uani d . 1 . N
N6 .2447(2) .8307(2) .9617(2) .0406(4) Uani d . 1 . N
N7 -.0803(2) .8105(2) .5679(2) .0435(5) Uani d . 1 . N
N8 -.1668(3) .8777(3) .5455(3) .0777(8) Uani d . 1 . N
N9 -.1833(2) .6598(3) .8233(2) .0445(5) Uani d . 1 . N
N10 -.2956(3) .5510(3) .7840(3) .0764(8) Uani d . 1 . N
N11 .1756(2) .7791(2) 1.0532(2) .0450(5) Uani d . 1 . N
N12 .1162(4) .7329(4) 1.1452(3) .0864(9) Uani d . 1 . N
C1 .2066(3) .4746(3) .7466(3) .0449(6) Uani d . 1 . C
H1C .250(3) .516(3) .848(3) .043(7) Uiso d . 1 . H
H2C .162(3) .361(3) .718(3) .040(6) Uiso d . 1 . H
C2 .3351(3) .5220(3) .6520(4) .0513(7) Uani d . 1 . C
H3C .406(4) .461(4) .659(4) .079(10) Uiso d . 1 . H
H4C .293(3) .496(3) .560(3) .046(8) Uiso d . 1 . H
C3 .4277(3) .7008(3) .7063(3) .0466(6) Uani d . 1 . C
H5C .461(3) .732(3) .808(3) .049(7) Uiso d . 1 . H
H6C .527(4) .729(4) .662(3) .067(9) Uiso d . 1 . H
C4 .4653(3) .9821(3) .7588(3) .0401(5) Uani d . 1 . C
H7C .493(3) .979(3) .853(2) .028(5) Uiso d . 1 . H
H8C .558(3) .987(3) .708(3) .048(7) Uiso d . 1 . H
C5 .4170(3) 1.1327(3) .7672(3) .0445(6) Uani d . 1 . C
H9C .508(3) 1.223(4) .797(3) .056(8) Uiso d . 1 . H
H10C .380(3) 1.131(3) .678(3) .046(7) Uiso d . 1 . H
C6 .2968(3) 1.1528(3) .8735(3) .0378(5) Uani d . 1 . C
H11C .332(3) 1.143(3) .960(3) .036(6) Uiso d . 1 . H
H12C .276(3) 1.259(3) .893(3) .041(6) Uiso d . 1 . H
C7 .3270(3) .8014(4) .5274(3) .0499(6) Uani d . 1 . C
H13C .255(3) .683(4) .476(3) .054(8) Uiso d . 1 . H
H14C .284(3) .887(4) .514(3) .057(8) Uiso d . 1 . H
H15C .429(4) .808(4) .494(3) .069(9) Uiso d . 1 . H

loop_
_atom_type_symbol
_atom_type_description
_atom_type_scat_dispersion_real
_atom_type_scat_dispersion_imag
_atom_type_scat_source
C C .0033 .0016 'International Tables Vol C Tables 4.2.6.8 and 6.1.1.4'
H H .0000 .0000 'International Tables Vol C Tables 4.2.6.8 and 6.1.1.4'
N N .0061 .0033 'International Tables Vol C Tables 4.2.6.8 and 6.1.1.4'
Co Co .3494 .9721 'International Tables Vol C Tables 4.2.6.8 and 6.1.1.4'

loop_
_geom_angle_atom_site_label_1
_geom_angle_atom_site_label_2
_geom_angle_atom_site_label_3
_geom_angle
_geom_angle_publ_flag
N6 Co N5 89.89(9) yes
N6 Co N4 177.20(8) yes
N5 Co N4 89.51(9) yes
N6 Co N1 91.86(9) no
N5 Co N1 90.01(9) no
N4 Co N1 85.41(9) no
N6 Co N3 90.99(10) no
N5 Co N3 83.45(10) no
N4 Co N3 91.65(10) no
N1 Co N3 172.86(8) yes
N6 Co N2 87.24(8) no
N5 Co N2 175.41(8) yes
N4 Co N2 93.52(8) no
N1 Co N2 93.66(8) no
N3 Co N2 93.01(8) no
C1 N1 Co 122.3(2) no
C1 N1 H1N 105.4(17) no
Co N1 H1N 107.7(17) no
C1 N1 H2N 109.0(19) no
Co N1 H2N 108.2(19) no
H1N N1 H2N 102(3) no
C7 N2 C4 108.1(2) no
C7 N2 C3 107.8(2) no
C4 N2 C3 102.6(2) no
C7 N2 Co 111.6(2) no
C4 N2 Co 113.10(14) no
C3 N2 Co 113.11(14) no
C6 N3 Co 121.5(2) no
C6 N3 H3N 112(2) no
Co N3 H3N 106(2) no
C6 N3 H4N 109(2) no
Co N3 H4N 104(2) no
H3N N3 H4N 103(3) no
N7 N4 Co 120.9(2) yes
N9 N5 Co 119.6(2) yes
N11 N6 Co 118.8(2) yes
N8 N7 N4 176.9(3) yes
N10 N9 N5 177.2(2) yes
N12 N11 N6 176.6(3) yes
N1 C1 C2 110.4(2) no
N1 C1 H1C 106.8(15) no
C2 C1 H1C 109.6(15) no
N1 C1 H2C 109.4(15) no
C2 C1 H2C 109.3(15) no
H1C C1 H2C 111(2) no
C1 C2 C3 111.9(2) no
C1 C2 H3C 106(2) no
C3 C2 H3C 108(2) no
C1 C2 H4C 110.1(17) no
C3 C2 H4C 110.4(17) no
H3C C2 H4C 111(3) no
N2 C3 C2 116.8(2) no
N2 C3 H5C 106.1(16) no
C2 C3 H5C 111.2(16) no
N2 C3 H6C 104.6(18) no
C2 C3 H6C 113.2(18) no
H5C C3 H6C 104(2) no
N2 C4 C5 117.2(2) no
N2 C4 H7C 106.2(14) no
C5 C4 H7C 110.5(13) no
N2 C4 H8C 107.0(16) no
C5 C4 H8C 109.2(16) no
H7C C4 H8C 106(2) no
C6 C5 C4 111.9(2) no
C6 C5 H9C 109.0(17) no
C4 C5 H9C 107.4(17) no
C6 C5 H10C 110.4(17) no
C4 C5 H10C 111.1(17) no
H9C C5 H10C 107(2) no
N3 C6 C5 109.5(2) no
N3 C6 H11C 109.0(15) no
C5 C6 H11C 109.0(15) no
N3 C6 H12C 107.5(14) no
C5 C6 H12C 113.4(14) no
H11C C6 H12C 108(2) no
N2 C7 H13C 107.5(15) no
N2 C7 H14C 108.2(16) no
H13C C7 H14C 114(2) no
N2 C7 H15C 106.3(18) no
H13C C7 H15C 106(2) no
H14C C7 H15C 114(3) no

loop_
_geom_bond_atom_site_label_1
_geom_bond_atom_site_label_2
_geom_bond_site_symmetry_2
_geom_bond_distance
_geom_bond_publ_flag
Co N6 . 1.951(2) yes
Co N5 . 1.958(2) yes
Co N4 . 1.974(2) yes
Co N1 . 1.976(2) yes
Co N3 . 1.982(2) yes
Co N2 . 2.083(2) yes
N1 C1 . 1.470(3) no
N1 H1N . .84(3) no
N1 H2N . .80(3) no
N2 C7 . 1.492(3) no
N2 C4 . 1.500(3) no
N2 C3 . 1.501(3) no
N3 C6 . 1.467(3) no
N3 H3N . .85(3) no
N3 H4N . .81(3) no
N4 N7 . 1.192(3) yes
N5 N9 . 1.203(3) yes
N6 N11 . 1.195(3) yes
N7 N8 . 1.152(3) yes
N9 N10 . 1.140(3) yes
N11 N12 . 1.144(3) yes
C1 C2 . 1.499(4) no
C1 H1C . .97(3) no
C1 H2C . .93(3) no
C2 C3 . 1.504(4) no
C2 H3C . .96(3) no
C2 H4C . .90(3) no
C3 H5C . .95(3) no
C3 H6C . .98(3) no
C4 C5 . 1.509(4) no
C4 H7C . .94(2) no
C4 H8C . .95(3) no
C5 C6 . 1.495(3) no
C5 H9C . .93(3) no
C5 H10C . .91(3) no
C6 H11C . .92(2) no
C6 H12C . .99(3) no
C7 H13C . 1.04(3) no
C7 H14C . .98(3) no
C7 H15C . .95(3) no
